data_2008407
loop_
_publ_author_name
'Hanna, John V.'
'Ng, Seik Weng'

_publ_section_title
;
 (Nitrito-<i>O</i>,<i>O</i>')bis(triphenylphosphine-<i>P</i>)silver(I)
;
_journal_issue 4
_journal_name_full 'Acta Crystallographica Section C'
_journal_page_first IUC9900029
_journal_paper_doi 10.1107/S0108270199099680
_journal_volume 55
_journal_year 1999
_chemical_formula_iupac '[Ag (N O2) (C18 H15 P)2]'
_chemical_formula_moiety 'C36 H30 Ag N O2 P2'
_chemical_formula_sum 'C36 H30 Ag N O2 P2'
_chemical_formula_weight 678.42
_chemical_name_systematic
;
 (Nitrito-O,O')bis(triphenylphosphine-P)silver(I)
;
_space_group_IT_number 14
_symmetry_cell_setting monoclinic
_symmetry_space_group_name_Hall '-P 2ybc'
_symmetry_space_group_name_H-M 'P 1 21/c 1'
_audit_creation_method SHELXL-97
_cell_angle_alpha 90.00
_cell_angle_beta 100.7720(10)
_cell_angle_gamma 90.00
_cell_formula_units_Z 4
_cell_length_a 11.95970(10)
_cell_length_b 18.3546(3)
_cell_length_c 15.0141(3)
_cell_measurement_reflns_used 8004
_cell_measurement_temperature 298(2)
_cell_measurement_theta_max 29.23
_cell_measurement_theta_min 1.73
_cell_volume 3237.75(9)
_computing_cell_refinement 'SAINT (Siemens, 1996)'
_computing_data_collection 'SMART (Siemens, 1996)'
_computing_data_reduction 'SAINT (Siemens, 1996)'
_computing_molecular_graphics 'ORTEPII (Johnson, 1976)'
_computing_publication_material 'SHELXL97 (Sheldrick, 1997)'
_computing_structure_refinement 'SHELXL97 (Sheldrick, 1997)'
_computing_structure_solution 'SHELXS97 (Sheldrick, 1997)'
_diffrn_ambient_temperature 298(2)
_diffrn_measured_fraction_theta_full 0.866
_diffrn_measured_fraction_theta_max 0.866
_diffrn_measurement_device_type 'Siemens CCD area-detector'
_diffrn_measurement_method 'frames \w'
_diffrn_radiation_monochromator graphite
_diffrn_radiation_source 'fine-focus sealed tube'
_diffrn_radiation_type MoK\a
_diffrn_radiation_wavelength 0.71073
_diffrn_reflns_av_R_equivalents 0.036
_diffrn_reflns_av_sigmaI/netI 0.0543
_diffrn_reflns_limit_h_max 16
_diffrn_reflns_limit_h_min -16
_diffrn_reflns_limit_k_max 20
_diffrn_reflns_limit_k_min -25
_diffrn_reflns_limit_l_max 15
_diffrn_reflns_limit_l_min -20
_diffrn_reflns_number 19847
_diffrn_reflns_theta_full 29.23
_diffrn_reflns_theta_max 29.23
_diffrn_reflns_theta_min 1.73
_exptl_absorpt_coefficient_mu 0.753
_exptl_absorpt_correction_T_max 0.942
_exptl_absorpt_correction_T_min 0.752
_exptl_absorpt_correction_type empirical
_exptl_absorpt_process_details '(SADABS; Sheldrick, 1996)'
_exptl_crystal_colour Colorless
_exptl_crystal_density_diffrn 1.392
_exptl_crystal_density_method 'not measured'
_exptl_crystal_description Block
_exptl_crystal_F_000 1384
_exptl_crystal_size_max 0.18
_exptl_crystal_size_mid 0.10
_exptl_crystal_size_min 0.08
_refine_diff_density_max 0.271
_refine_diff_density_min -0.379
_refine_ls_extinction_method none
_refine_ls_goodness_of_fit_ref 1.024
_refine_ls_hydrogen_treatment 'constr; U(H) = 1.5U~eq~(C)'
_refine_ls_matrix_type full
_refine_ls_number_parameters 379
_refine_ls_number_reflns 7857
_refine_ls_number_restraints 0
_refine_ls_restrained_S_all 1.024
_refine_ls_R_factor_all 0.087
_refine_ls_R_factor_gt 0.046
_refine_ls_shift/su_max 0.001
_refine_ls_shift/su_mean 0.000
_refine_ls_structure_factor_coef Fsqd
_refine_ls_weighting_details 'w = 1/[\s^2^(Fo^2^)+(0.0322P)^2^+1.1042P] where P Fo^2^+2Fc^2^)/3'
_refine_ls_weighting_scheme calc
_refine_ls_wR_factor_ref 0.092
_reflns_number_gt 5243
_reflns_number_total 7857
_reflns_threshold_expression I>2\s(I)
_cod_data_source_file qa0105.cif
_cod_data_source_block usm4
_cod_depositor_comments
;
The following automatic conversions were performed:
'_symmetry_cell_setting' value 'Monoclinic' changed to 'monoclinic'
according to '/home/saulius/struct/CIF-dictionaries/cif_core.dic'
dictionary named 'cif_core.dic' version 2.4.1 from 2010-06-29.

Automatic conversion script
Id: cif_fix_enum 1527 2010-12-29 10:47:43Z saulius 

The following automatic conversions were performed:

'_refine_ls_weighting_scheme' value 'calc w =
1/[\s^2^(Fo^2^)+(0.0322P)^2^+1.1042P] where P Fo^2^+2Fc^2^)/3' was
changed to 'calc'. New tag '_refine_ls_weighting_details' was
created. The value of the new tag was set to 'w =
1/[\s^2^(Fo^2^)+(0.0322P)^2^+1.1042P] where P Fo^2^+2Fc^2^)/3'.

Automatic conversion script
Id: cif_fix_values 3143 2015-03-26 13:38:13Z robertas 
;
_cod_original_sg_symbol_H-M 'P 21/c'
_cod_database_code 2008407

loop_
_symmetry_equiv_pos_as_xyz
'x, y, z'
'-x, y+1/2, -z+1/2'
'-x, -y, -z'
'x, -y-1/2, z-1/2'

loop_
_atom_site_label
_atom_site_fract_x
_atom_site_fract_y
_atom_site_fract_z
_atom_site_U_iso_or_equiv
_atom_site_adp_type
_atom_site_calc_flag
_atom_site_refinement_flags
_atom_site_occupancy
_atom_site_disorder_assembly
_atom_site_disorder_group
_atom_site_type_symbol
Ag1 0.18317(2) 0.208320(10) 0.43743(2) 0.04210(10) Uani d . 1 . . Ag
P1 0.36855(6) 0.26841(4) 0.46910(5) 0.0389(2) Uani d . 1 . . P
P2 -0.00599(6) 0.26190(4) 0.39704(5) 0.0376(2) Uani d . 1 . . P
O1 0.1995(2) 0.08670(10) 0.3755(2) 0.0740(10) Uani d . 1 . . O
O2 0.1907(2) 0.09050(10) 0.5125(2) 0.0680(10) Uani d . 1 . . O
N1 0.1993(3) 0.0520(2) 0.4466(3) 0.0680(10) Uani d . 1 . . N
C1 0.3769(3) 0.3359(2) 0.5595(2) 0.0460(10) Uani d . 1 . . C
C2 0.3450(3) 0.3139(2) 0.6397(2) 0.0640(10) Uani d . 1 . . C
C3 0.3427(4) 0.3623(3) 0.7086(3) 0.0790(10) Uani d . 1 . . C
C4 0.3711(4) 0.4331(3) 0.7006(3) 0.093(2) Uani d . 1 . . C
C5 0.4052(5) 0.4551(3) 0.6231(4) 0.120(2) Uani d . 1 . . C
C6 0.4071(4) 0.4070(2) 0.5518(3) 0.0890(10) Uani d . 1 . . C
C7 0.3992(3) 0.3188(2) 0.3717(2) 0.0410(10) Uani d . 1 . . C
C8 0.3103(3) 0.3522(2) 0.3146(3) 0.0660(10) Uani d . 1 . . C
C9 0.3267(4) 0.3893(2) 0.2383(3) 0.0810(10) Uani d . 1 . . C
C10 0.4316(4) 0.3924(2) 0.2168(3) 0.0720(10) Uani d . 1 . . C
C11 0.5218(4) 0.3593(2) 0.2714(3) 0.0750(10) Uani d . 1 . . C
C12 0.5057(3) 0.3223(2) 0.3487(2) 0.0590(10) Uani d . 1 . . C
C13 0.4921(2) 0.2100(2) 0.5051(2) 0.0400(10) Uani d . 1 . . C
C14 0.5918(3) 0.2348(2) 0.5588(2) 0.0540(10) Uani d . 1 . . C
C15 0.6839(3) 0.1878(2) 0.5832(2) 0.0630(10) Uani d . 1 . . C
C16 0.6771(3) 0.1173(2) 0.5539(3) 0.0630(10) Uani d . 1 . . C
C17 0.5788(3) 0.0926(2) 0.5003(3) 0.0630(10) Uani d . 1 . . C
C18 0.4858(3) 0.1383(2) 0.4760(2) 0.0490(10) Uani d . 1 . . C
C19 -0.0157(2) 0.3216(2) 0.2988(2) 0.0380(10) Uani d . 1 . . C
C20 0.0217(3) 0.2944(2) 0.2229(2) 0.0540(10) Uani d . 1 . . C
C21 0.0210(3) 0.3378(2) 0.1479(2) 0.0630(10) Uani d . 1 . . C
C22 -0.0167(3) 0.4085(2) 0.1470(2) 0.0610(10) Uani d . 1 . . C
C23 -0.0547(3) 0.4356(2) 0.2204(2) 0.0660(10) Uani d . 1 . . C
C24 -0.0539(3) 0.3926(2) 0.2959(2) 0.0560(10) Uani d . 1 . . C
C25 -0.1235(2) 0.1985(2) 0.3632(2) 0.0380(10) Uani d . 1 . . C
C26 -0.1077(3) 0.1260(2) 0.3884(2) 0.0460(10) Uani d . 1 . . C
C27 -0.1937(3) 0.0760(2) 0.3626(2) 0.0590(10) Uani d . 1 . . C
C28 -0.2957(3) 0.0973(2) 0.3106(2) 0.0580(10) Uani d . 1 . . C
C29 -0.3132(3) 0.1691(2) 0.2849(2) 0.0570(10) Uani d . 1 . . C
C30 -0.2272(3) 0.2196(2) 0.3108(2) 0.0500(10) Uani d . 1 . . C
C31 -0.0443(3) 0.3206(2) 0.4847(2) 0.0450(10) Uani d . 1 . . C
C32 0.0414(3) 0.3583(2) 0.5393(3) 0.0770(10) Uani d . 1 . . C
C33 0.0190(4) 0.4049(3) 0.6064(3) 0.100(2) Uani d . 1 . . C
C35 -0.1743(4) 0.3762(3) 0.5681(3) 0.105(2) Uani d . 1 . . C
C34 -0.0884(4) 0.4135(3) 0.6205(3) 0.096(2) Uani d . 1 . . C
C36 -0.1524(3) 0.3294(2) 0.5005(3) 0.0810(10) Uani d . 1 . . C
H2 0.3249 0.2655 0.6466 0.097 Uiso calc R 1 . . H
H3 0.3213 0.3463 0.7618 0.118 Uiso calc R 1 . . H
H4 0.3675 0.4661 0.7470 0.140 Uiso calc R 1 . . H
H5 0.4276 0.5032 0.6179 0.180 Uiso calc R 1 . . H
H6 0.4289 0.4233 0.4990 0.133 Uiso calc R 1 . . H
H8 0.2375 0.3497 0.3278 0.099 Uiso calc R 1 . . H
H9 0.2657 0.4123 0.2015 0.122 Uiso calc R 1 . . H
H10 0.4424 0.4169 0.1648 0.108 Uiso calc R 1 . . H
H11 0.5939 0.3617 0.2568 0.112 Uiso calc R 1 . . H
H12 0.5673 0.2997 0.3854 0.088 Uiso calc R 1 . . H
H14 0.5972 0.2829 0.5786 0.081 Uiso calc R 1 . . H
H15 0.7505 0.2046 0.6196 0.095 Uiso calc R 1 . . H
H16 0.7389 0.0861 0.5702 0.095 Uiso calc R 1 . . H
H17 0.5744 0.0446 0.4801 0.094 Uiso calc R 1 . . H
H18 0.4193 0.1209 0.4402 0.073 Uiso calc R 1 . . H
H20 0.0473 0.2466 0.2228 0.082 Uiso calc R 1 . . H
H21 0.0462 0.3191 0.0975 0.094 Uiso calc R 1 . . H
H22 -0.0162 0.4378 0.0966 0.091 Uiso calc R 1 . . H
H23 -0.0812 0.4833 0.2196 0.098 Uiso calc R 1 . . H
H24 -0.0795 0.4118 0.3458 0.084 Uiso calc R 1 . . H
H26 -0.0387 0.1110 0.4229 0.069 Uiso calc R 1 . . H
H27 -0.1827 0.0275 0.3804 0.089 Uiso calc R 1 . . H
H28 -0.3530 0.0632 0.2928 0.088 Uiso calc R 1 . . H
H29 -0.3824 0.1836 0.2504 0.085 Uiso calc R 1 . . H
H30 -0.2387 0.2680 0.2930 0.075 Uiso calc R 1 . . H
H32 0.1161 0.3524 0.5311 0.115 Uiso calc R 1 . . H
H33 0.0783 0.4304 0.6419 0.150 Uiso calc R 1 . . H
H34 -0.1034 0.4447 0.6657 0.143 Uiso calc R 1 . . H
H35 -0.2484 0.3819 0.5775 0.158 Uiso calc R 1 . . H
H36 -0.2121 0.3037 0.4657 0.121 Uiso calc R 1 . . H

loop_
_atom_site_aniso_label
_atom_site_aniso_U_11
_atom_site_aniso_U_22
_atom_site_aniso_U_33
_atom_site_aniso_U_12
_atom_site_aniso_U_13
_atom_site_aniso_U_23
Ag1 0.03640(10) 0.03780(10) 0.05100(10) -0.00040(10) 0.00530(10) 0.00240(10)
P1 0.0322(4) 0.0385(4) 0.0447(5) -0.0010(3) 0.0040(3) 0.0009(3)
P2 0.0344(4) 0.0353(4) 0.0418(4) 0.0003(3) 0.0042(3) 0.0028(3)
O1 0.096(2) 0.059(2) 0.071(2) -0.0140(10) 0.028(2) -0.0190(10)
O2 0.091(2) 0.050(2) 0.066(2) 0.0050(10) 0.021(2) 0.0080(10)
N1 0.071(2) 0.040(2) 0.097(3) 0.0000(10) 0.025(2) -0.002(2)
C1 0.040(2) 0.049(2) 0.048(2) 0.0020(10) 0.0070(10) -0.004(2)
C2 0.072(3) 0.068(2) 0.052(2) 0.002(2) 0.010(2) 0.002(2)
C3 0.086(3) 0.100(4) 0.050(2) 0.008(3) 0.013(2) -0.007(2)
C4 0.119(4) 0.090(4) 0.072(3) 0.011(3) 0.023(3) -0.028(3)
C5 0.208(6) 0.063(3) 0.098(4) -0.024(3) 0.053(4) -0.033(3)
C6 0.146(4) 0.056(2) 0.074(3) -0.027(3) 0.047(3) -0.016(2)
C7 0.043(2) 0.035(2) 0.043(2) -0.0030(10) 0.0020(10) -0.0020(10)
C8 0.046(2) 0.071(3) 0.077(3) -0.003(2) 0.001(2) 0.030(2)
C9 0.079(3) 0.075(3) 0.080(3) -0.007(2) -0.010(2) 0.035(2)
C10 0.116(4) 0.051(2) 0.050(2) -0.008(2) 0.018(2) 0.004(2)
C11 0.091(3) 0.068(3) 0.077(3) 0.008(2) 0.047(3) 0.008(2)
C12 0.059(2) 0.062(2) 0.058(2) 0.009(2) 0.022(2) 0.012(2)
C13 0.036(2) 0.043(2) 0.040(2) 0.0020(10) 0.0080(10) 0.0080(10)
C14 0.042(2) 0.059(2) 0.055(2) 0.000(2) -0.004(2) -0.005(2)
C15 0.039(2) 0.085(3) 0.061(2) 0.010(2) -0.004(2) 0.002(2)
C16 0.049(2) 0.071(3) 0.072(3) 0.020(2) 0.015(2) 0.013(2)
C17 0.056(2) 0.048(2) 0.087(3) 0.007(2) 0.025(2) 0.002(2)
C18 0.040(2) 0.046(2) 0.059(2) -0.0020(10) 0.009(2) -0.001(2)
C19 0.035(2) 0.037(2) 0.041(2) -0.0030(10) 0.0050(10) 0.0040(10)
C20 0.067(2) 0.047(2) 0.051(2) 0.003(2) 0.015(2) -0.001(2)
C21 0.072(3) 0.075(3) 0.044(2) -0.004(2) 0.015(2) 0.000(2)
C22 0.073(2) 0.061(2) 0.045(2) -0.016(2) 0.000(2) 0.010(2)
C23 0.096(3) 0.041(2) 0.055(2) 0.005(2) 0.002(2) 0.009(2)
C24 0.077(2) 0.045(2) 0.048(2) 0.011(2) 0.015(2) 0.004(2)
C25 0.033(2) 0.041(2) 0.039(2) -0.0020(10) 0.0060(10) 0.0020(10)
C26 0.044(2) 0.043(2) 0.050(2) -0.0030(10) 0.003(2) 0.0050(10)
C27 0.062(2) 0.044(2) 0.071(2) -0.007(2) 0.010(2) 0.009(2)
C28 0.054(2) 0.061(2) 0.060(2) -0.020(2) 0.012(2) -0.003(2)
C29 0.038(2) 0.065(2) 0.062(2) -0.006(2) -0.005(2) 0.007(2)
C30 0.045(2) 0.046(2) 0.057(2) -0.0020(10) 0.000(2) 0.008(2)
C31 0.049(2) 0.043(2) 0.044(2) -0.0020(10) 0.010(2) 0.0040(10)
C32 0.057(2) 0.082(3) 0.088(3) -0.002(2) 0.007(2) -0.035(2)
C33 0.085(3) 0.104(4) 0.107(4) -0.008(3) 0.008(3) -0.061(3)
C34 0.107(4) 0.097(4) 0.092(3) -0.016(3) 0.041(3) -0.043(3)
C35 0.083(3) 0.127(4) 0.122(4) -0.024(3) 0.060(3) -0.060(3)
C36 0.061(3) 0.098(3) 0.090(3) -0.024(2) 0.033(2) -0.040(3)

loop_
_atom_type_symbol
_atom_type_description
_atom_type_scat_dispersion_real
_atom_type_scat_dispersion_imag
_atom_type_scat_source
C C 0.0033 0.0016 'International Tables Vol C Tables 4.2.6.8 and 6.1.1.4'
H H 0.0000 0.0000 'International Tables Vol C Tables 4.2.6.8 and 6.1.1.4'
N N 0.0061 0.0033 'International Tables Vol C Tables 4.2.6.8 and 6.1.1.4'
O O 0.0106 0.0060 'International Tables Vol C Tables 4.2.6.8 and 6.1.1.4'
P P 0.1023 0.0942 'International Tables Vol C Tables 4.2.6.8 and 6.1.1.4'
Ag Ag -0.8971 1.1015 'International Tables Vol C Tables 4.2.6.8 and 6.1.1.4'

loop_
_geom_angle_atom_site_label_1
_geom_angle_atom_site_label_2
_geom_angle_atom_site_label_3
_geom_angle
P1 Ag1 P2 129.30(10)
P1 Ag1 O1 110.70(10)
P1 Ag1 O2 111.00(10)
P2 Ag1 O1 114.30(10)
P2 Ag1 O2 115.20(10)
O1 Ag1 O2 50.50(10)
C1 P1 C7 105.10(10)
C1 P1 C13 104.50(10)
C7 P1 C13 105.20(10)
C1 P1 Ag1 111.90(10)
C7 P1 Ag1 112.60(10)
C13 P1 Ag1 116.60(10)
C19 P2 C25 103.30(10)
C19 P2 C31 104.00(10)
C25 P2 C31 107.10(10)
C19 P2 Ag1 111.10(10)
C25 P2 Ag1 116.30(10)
C31 P2 Ag1 113.90(10)
N1 O1 Ag1 97.4(2)
N1 O2 Ag1 98.0(2)
O2 N1 O1 114.0(3)
C6 C1 C2 118.0(3)
C6 C1 P1 124.4(3)
C2 C1 P1 117.5(3)
C3 C2 C1 121.0(4)
C4 C3 C2 121.0(4)
C3 C4 C5 118.7(4)
C4 C5 C6 121.2(4)
C1 C6 C5 120.0(4)
C8 C7 C12 117.5(3)
C8 C7 P1 118.6(2)
C12 C7 P1 123.8(2)
C9 C8 C7 121.6(3)
C10 C9 C8 120.1(4)
C9 C10 C11 120.0(4)
C10 C11 C12 120.1(4)
C7 C12 C11 120.6(3)
C18 C13 C14 119.1(3)
C18 C13 P1 118.2(2)
C14 C13 P1 122.7(2)
C13 C14 C15 120.1(3)
C16 C15 C14 120.4(3)
C15 C16 C17 119.7(3)
C16 C17 C18 120.8(3)
C13 C18 C17 119.9(3)
C24 C19 C20 118.0(3)
C24 C19 P2 124.3(2)
C20 C19 P2 117.7(2)
C21 C20 C19 120.5(3)
C20 C21 C22 120.3(3)
C23 C22 C21 119.8(3)
C22 C23 C24 120.2(3)
C23 C24 C19 121.2(3)
C26 C25 C30 118.9(3)
C26 C25 P2 118.6(2)
C30 C25 P2 122.5(2)
C27 C26 C25 120.4(3)
C28 C27 C26 120.4(3)
C27 C28 C29 120.2(3)
C28 C29 C30 119.7(3)
C29 C30 C25 120.5(3)
C36 C31 C32 117.5(3)
C36 C31 P2 124.6(3)
C32 C31 P2 117.9(3)
C31 C32 C33 121.4(4)
C34 C33 C32 120.5(4)
C33 C34 C35 119.2(4)
C34 C35 C36 120.7(4)
C31 C36 C35 120.8(4)

loop_
_geom_bond_atom_site_label_1
_geom_bond_atom_site_label_2
_geom_bond_site_symmetry_2
_geom_bond_distance
_geom_bond_publ_flag
Ag1 P1 . 2.4421(8) ?
Ag1 P2 . 2.4372(8) ?
Ag1 O1 . 2.439(2) ?
Ag1 O2 . 2.432(2) ?
P1 C1 . 1.825(3) ?
P1 C7 . 1.824(3) ?
P1 C13 . 1.824(3) ?
P2 C31 . 1.824(3) ?
P2 C25 . 1.822(3) ?
P2 C19 . 1.824(3) ?
O1 N1 . 1.243(4) ?
O2 N1 . 1.236(4) ?
C1 C6 . 1.366(5) ?
C1 C2 . 1.390(4) ?
C2 C3 . 1.368(5) ?
C3 C4 . 1.355(6) ?
C4 C5 . 1.363(6) ?
C5 C6 . 1.391(5) ?
C7 C8 . 1.379(4) ?
C7 C12 . 1.383(4) ?
C8 C9 . 1.377(5) ?
C9 C10 . 1.353(5) ?
C10 C11 . 1.369(5) ?
C11 C12 . 1.388(5) ?
C13 C18 . 1.383(4) ?
C13 C14 . 1.385(4) ?
C14 C15 . 1.394(4) ?
C15 C16 . 1.364(5) ?
C16 C17 . 1.372(5) ?
C17 C18 . 1.387(4) ?
C19 C24 . 1.378(4) ?
C19 C20 . 1.392(4) ?
C20 C21 . 1.378(4) ?
C21 C22 . 1.373(5) ?
C22 C23 . 1.362(5) ?
C23 C24 . 1.380(4) ?
C25 C26 . 1.387(4) ?
C25 C30 . 1.395(4) ?
C26 C27 . 1.379(4) ?
C27 C28 . 1.376(5) ?
C28 C29 . 1.378(5) ?
C29 C30 . 1.385(4) ?
C31 C36 . 1.368(5) ?
C31 C32 . 1.374(4) ?
C32 C33 . 1.384(5) ?
C33 C34 . 1.350(6) ?
C34 C35 . 1.357(6) ?
C35 C36 . 1.391(5) ?
